data_2213256
loop_
_publ_author_name
'Huan-Mei Guo'
'Fang-Fang Jian'
'Pu-Su Zhao'
'Xiao-Zheng Sun'
'Cui-Hua Lin'

_publ_section_title
;
 1-Acetyl-5-(4-methylphenyl)-3-(4-nitrophenyl)-2-pyrazoline
;
_journal_coeditor_code CV2195
_journal_issue 5
_journal_name_full 'Acta Crystallographica Section E'
_journal_page_first o2618
_journal_page_last o2619
_journal_paper_doi 10.1107/S1600536807007520
_journal_volume 63
_journal_year 2007
_chemical_formula_iupac 'C18 H17 N3 O3'
_chemical_formula_moiety 'C18 H17 N3 O3'
_chemical_formula_sum 'C18 H17 N3 O3'
_chemical_formula_weight 323.35
_chemical_name_systematic
;
1-Acetyl-5-(4-methylphenyl)-3-(4-nitrophenyl)-2-pyrazoline
;
_space_group_IT_number 15
_symmetry_cell_setting monoclinic
_symmetry_space_group_name_Hall '-C 2yc'
_symmetry_space_group_name_H-M 'C 1 2/c 1'
_atom_sites_solution_hydrogens geom
_atom_sites_solution_primary direct
_atom_sites_solution_secondary difmap
_audit_creation_method SHELXL-97
_cell_angle_alpha 90.00
_cell_angle_beta 104.65(3)
_cell_angle_gamma 90.00
_cell_formula_units_Z 8
_cell_length_a 24.072(5)
_cell_length_b 11.905(2)
_cell_length_c 11.759(2)
_cell_measurement_reflns_used 25
_cell_measurement_temperature 293(2)
_cell_measurement_theta_max 14
_cell_measurement_theta_min 4
_cell_volume 3260.3(11)
_computing_cell_refinement 'CAD-4 Software'
_computing_data_collection 'CAD-4 Software (Enraf--Nonius, 1989)'
_computing_data_reduction 'NRCVAX (Gabe <i>et al.</i>,  1989)'
_computing_molecular_graphics 'SHELXTL-PC (Sheldrick, 1990)'
_computing_publication_material 'WinGX (Farrugia, 1999)'
_computing_structure_refinement 'SHELXL97 (Sheldrick, 1997)'
_computing_structure_solution 'SHELXS97 (Sheldrick, 1997)'
_diffrn_ambient_temperature 293(2)
_diffrn_measured_fraction_theta_full 0.996
_diffrn_measured_fraction_theta_max 0.996
_diffrn_measurement_device_type 'Enraf--Nonius CAD-4'
_diffrn_measurement_method \w
_diffrn_radiation_monochromator graphite
_diffrn_radiation_source 'fine-focus sealed tube'
_diffrn_radiation_type MoK\a
_diffrn_radiation_wavelength 0.71073
_diffrn_reflns_av_R_equivalents 0.0727
_diffrn_reflns_av_sigmaI/netI 0.0653
_diffrn_reflns_limit_h_max 30
_diffrn_reflns_limit_h_min -29
_diffrn_reflns_limit_k_max 14
_diffrn_reflns_limit_k_min -14
_diffrn_reflns_limit_l_max 0
_diffrn_reflns_limit_l_min -14
_diffrn_reflns_number 7239
_diffrn_reflns_theta_full 27.00
_diffrn_reflns_theta_max 27.00
_diffrn_reflns_theta_min 1.75
_diffrn_standards_decay_% 0
_diffrn_standards_interval_count 100
_diffrn_standards_number 3
_exptl_absorpt_coefficient_mu 0.092
_exptl_absorpt_correction_type none
_exptl_crystal_colour colourless
_exptl_crystal_density_diffrn 1.318
_exptl_crystal_density_method 'not measured'
_exptl_crystal_description block
_exptl_crystal_F_000 1360
_exptl_crystal_size_max 0.4
_exptl_crystal_size_mid 0.4
_exptl_crystal_size_min 0.2
_refine_diff_density_max 0.321
_refine_diff_density_min -0.184
_refine_ls_extinction_coef 0.0110(9)
_refine_ls_extinction_expression Fc^*^=kFc[1+0.001xFc^2^\l^3^/sin(2\q)]^-1/4^
_refine_ls_extinction_method SHELXL97
_refine_ls_goodness_of_fit_ref 1.051
_refine_ls_hydrogen_treatment constr
_refine_ls_matrix_type full
_refine_ls_number_parameters 218
_refine_ls_number_reflns 3545
_refine_ls_number_restraints 0
_refine_ls_restrained_S_all 1.051
_refine_ls_R_factor_all 0.0795
_refine_ls_R_factor_gt 0.0520
_refine_ls_shift/su_max 0.000
_refine_ls_shift/su_mean 0.000
_refine_ls_structure_factor_coef Fsqd
_refine_ls_weighting_details 'calc w=1/[\s^2^(Fo^2^)+(0.0647P)^2^+1.7743P] where P=(Fo^2^+2Fc^2^)/3'
_refine_ls_weighting_scheme calc
_refine_ls_wR_factor_gt 0.1410
_refine_ls_wR_factor_ref 0.1559
_reflns_number_gt 2473
_reflns_number_total 3545
_reflns_threshold_expression I>2\s(I)
_cod_data_source_file cv2195.cif
_cod_data_source_block I
_cod_original_sg_symbol_H-M 'C 2/c'
_cod_database_code 2213256
_cod_database_fobs_code 2213256

loop_
_symmetry_equiv_pos_as_xyz
'x, y, z'
'-x, y, -z+1/2'
'x+1/2, y+1/2, z'
'-x+1/2, y+1/2, -z+1/2'
'-x, -y, -z'
'x, -y, z-1/2'
'-x+1/2, -y+1/2, -z'
'x+1/2, -y+1/2, z-1/2'

loop_
_atom_site_type_symbol
_atom_site_label
_atom_site_fract_x
_atom_site_fract_y
_atom_site_fract_z
_atom_site_U_iso_or_equiv
_atom_site_adp_type
_atom_site_calc_flag
_atom_site_refinement_flags
_atom_site_occupancy
O O1 0.03391(13) 0.5988(2) -0.3818(2) 0.1322(11) Uani d . 1
O O2 0.08314(11) 0.71195(17) -0.25086(19) 0.0974(7) Uani d . 1
O O3 0.25580(7) 0.02692(15) 0.28221(13) 0.0661(5) Uani d . 1
N N1 0.07003(11) 0.6177(2) -0.2897(2) 0.0774(7) Uani d . 1
N N2 0.19433(6) 0.24609(14) 0.09101(12) 0.0382(4) Uani d . 1
N N3 0.21343(6) 0.14006(14) 0.13298(13) 0.0400(4) Uani d . 1
C C1 0.15193(9) 0.44364(17) -0.03989(16) 0.0455(5) Uani d . 1
H H1A 0.1711 0.4528 0.0388 0.055 Uiso calc R 1
C C2 0.12740(10) 0.53559(19) -0.10484(19) 0.0532(5) Uani d . 1
H H2B 0.1304 0.6067 -0.0711 0.064 Uiso calc R 1
C C3 0.09803(9) 0.51989(18) -0.22177(18) 0.0511(5) Uani d . 1
C C4 0.09414(9) 0.41633(19) -0.27530(17) 0.0523(6) Uani d . 1
H H4A 0.0747 0.4081 -0.3539 0.063 Uiso calc R 1
C C5 0.11970(8) 0.32453(17) -0.21019(15) 0.0440(5) Uani d . 1
H H5A 0.1179 0.2544 -0.2458 0.053 Uiso calc R 1
C C6 0.14832(7) 0.33655(16) -0.09085(14) 0.0352(4) Uani d . 1
C C7 0.17311(7) 0.23763(16) -0.02183(14) 0.0339(4) Uani d . 1
C C8 0.17864(8) 0.12170(15) -0.06924(15) 0.0372(4) Uani d . 1
H H8A 0.2089 0.1187 -0.1103 0.045 Uiso calc R 1
H H8B 0.1428 0.0970 -0.1217 0.045 Uiso calc R 1
C C9 0.19404(7) 0.05070(16) 0.04449(15) 0.0364(4) Uani d . 1
H H9A 0.2255 -0.0013 0.0437 0.044 Uiso calc R 1
C C10 0.24136(8) 0.1222(2) 0.24872(17) 0.0487(5) Uani d . 1
C C11 0.25167(11) 0.2239(2) 0.32705(17) 0.0653(7) Uani d . 1
H H11A 0.2709 0.2017 0.4057 0.098 Uiso calc R 1
H H11B 0.2156 0.2582 0.3270 0.098 Uiso calc R 1
H H11C 0.2751 0.2766 0.2986 0.098 Uiso calc R 1
C C12 0.14194(7) -0.01266(15) 0.06316(14) 0.0337(4) Uani d . 1
C C13 0.11059(8) 0.02378(16) 0.14034(15) 0.0388(4) Uani d . 1
H H13A 0.1234 0.0853 0.1886 0.047 Uiso calc R 1
C C14 0.06035(8) -0.03024(17) 0.14645(15) 0.0412(5) Uani d . 1
H H14A 0.0399 -0.0035 0.1982 0.049 Uiso calc R 1
C C15 0.03977(7) -0.12352(16) 0.07714(15) 0.0380(4) Uani d . 1
C C16 0.07169(8) -0.16014(17) -0.00005(16) 0.0435(5) Uani d . 1
H H16A 0.0590 -0.2219 -0.0480 0.052 Uiso calc R 1
C C17 0.12169(8) -0.10632(17) -0.00646(16) 0.0418(5) Uani d . 1
H H17A 0.1422 -0.1330 -0.0581 0.050 Uiso calc R 1
C C18 -0.01491(8) -0.1824(2) 0.08309(18) 0.0522(6) Uani d . 1
H H18A -0.0311 -0.1456 0.1398 0.078 Uiso calc R 1
H H18B -0.0066 -0.2593 0.1059 0.078 Uiso calc R 1
H H18C -0.0418 -0.1799 0.0073 0.078 Uiso calc R 1

loop_
_atom_site_aniso_label
_atom_site_aniso_U_11
_atom_site_aniso_U_22
_atom_site_aniso_U_33
_atom_site_aniso_U_12
_atom_site_aniso_U_13
_atom_site_aniso_U_23
O1 0.181(3) 0.0888(17) 0.0864(15) 0.0324(17) -0.0403(16) 0.0280(13)
O2 0.159(2) 0.0471(13) 0.0862(14) 0.0220(13) 0.0301(13) 0.0159(10)
O3 0.0615(9) 0.0690(12) 0.0537(9) -0.0053(8) -0.0117(7) 0.0268(8)
N1 0.1059(18) 0.0602(16) 0.0613(13) 0.0188(13) 0.0123(12) 0.0214(12)
N2 0.0378(8) 0.0390(9) 0.0318(8) -0.0072(6) -0.0026(6) 0.0019(7)
N3 0.0371(8) 0.0413(10) 0.0329(8) -0.0069(7) -0.0073(6) 0.0047(7)
C1 0.0528(11) 0.0409(12) 0.0359(10) -0.0011(9) -0.0016(8) -0.0035(9)
C2 0.0652(13) 0.0413(13) 0.0488(11) 0.0010(10) 0.0066(10) -0.0022(10)
C3 0.0595(12) 0.0445(13) 0.0462(11) 0.0049(10) 0.0074(9) 0.0119(9)
C4 0.0611(13) 0.0530(14) 0.0341(10) -0.0055(10) -0.0043(9) 0.0071(9)
C5 0.0531(11) 0.0387(11) 0.0332(9) -0.0083(9) -0.0017(8) -0.0008(8)
C6 0.0335(8) 0.0380(11) 0.0306(9) -0.0049(7) 0.0019(7) 0.0015(8)
C7 0.0303(8) 0.0390(10) 0.0286(8) -0.0081(7) 0.0004(6) -0.0018(7)
C8 0.0390(9) 0.0367(11) 0.0343(9) -0.0048(7) 0.0062(7) -0.0002(8)
C9 0.0329(8) 0.0357(10) 0.0364(9) 0.0013(7) 0.0011(7) 0.0025(8)
C10 0.0363(10) 0.0638(15) 0.0371(10) -0.0125(9) -0.0068(8) 0.0141(10)
C11 0.0705(15) 0.0846(19) 0.0307(10) -0.0216(14) -0.0060(9) 0.0002(11)
C12 0.0319(8) 0.0332(10) 0.0308(8) 0.0017(7) -0.0018(6) 0.0065(7)
C13 0.0430(10) 0.0373(11) 0.0317(9) -0.0037(8) 0.0015(7) -0.0043(8)
C14 0.0409(10) 0.0495(12) 0.0315(9) 0.0011(8) 0.0064(7) 0.0000(8)
C15 0.0341(9) 0.0427(11) 0.0308(8) -0.0012(8) -0.0033(7) 0.0090(8)
C16 0.0463(10) 0.0393(11) 0.0401(10) -0.0068(9) 0.0020(8) -0.0066(9)
C17 0.0443(10) 0.0402(11) 0.0407(10) 0.0010(8) 0.0107(8) -0.0055(8)
C18 0.0407(10) 0.0611(15) 0.0494(11) -0.0103(9) 0.0015(8) 0.0052(10)

loop_
_atom_type_symbol
_atom_type_description
_atom_type_scat_dispersion_real
_atom_type_scat_dispersion_imag
_atom_type_scat_source
C C 0.0033 0.0016 'International Tables Vol C Tables 4.2.6.8 and 6.1.1.4'
H H 0.0000 0.0000 'International Tables Vol C Tables 4.2.6.8 and 6.1.1.4'
N N 0.0061 0.0033 'International Tables Vol C Tables 4.2.6.8 and 6.1.1.4'
O O 0.0106 0.0060 'International Tables Vol C Tables 4.2.6.8 and 6.1.1.4'

loop_
_geom_angle_atom_site_label_1
_geom_angle_atom_site_label_2
_geom_angle_atom_site_label_3
_geom_angle
O2 N1 O1 123.8(2)
O2 N1 C3 118.8(2)
O1 N1 C3 117.3(2)
C7 N2 N3 107.54(15)
C10 N3 N2 121.81(16)
C10 N3 C9 125.04(17)
N2 N3 C9 112.72(13)
C2 C1 C6 120.89(17)
C2 C1 H1A 119.6
C6 C1 H1A 119.6
C1 C2 C3 118.7(2)
C1 C2 H2B 120.6
C3 C2 H2B 120.6
C4 C3 C2 122.09(19)
C4 C3 N1 119.34(19)
C2 C3 N1 118.6(2)
C3 C4 C5 118.96(17)
C3 C4 H4A 120.5
C5 C4 H4A 120.5
C4 C5 C6 120.55(19)
C4 C5 H5A 119.7
C6 C5 H5A 119.7
C1 C6 C5 118.76(17)
C1 C6 C7 121.35(15)
C5 C6 C7 119.88(17)
N2 C7 C6 120.13(16)
N2 C7 C8 113.58(16)
C6 C7 C8 126.26(14)
C7 C8 C9 101.83(14)
C7 C8 H8A 111.4
C9 C8 H8A 111.4
C7 C8 H8B 111.4
C9 C8 H8B 111.4
H8A C8 H8B 109.3
N3 C9 C12 112.27(15)
N3 C9 C8 100.33(14)
C12 C9 C8 111.64(13)
N3 C9 H9A 110.7
C12 C9 H9A 110.7
C8 C9 H9A 110.7
O3 C10 N3 119.4(2)
O3 C10 C11 124.10(18)
N3 C10 C11 116.50(19)
C10 C11 H11A 109.5
C10 C11 H11B 109.5
H11A C11 H11B 109.5
C10 C11 H11C 109.5
H11A C11 H11C 109.5
H11B C11 H11C 109.5
C13 C12 C17 117.77(16)
C13 C12 C9 122.80(16)
C17 C12 C9 119.22(16)
C14 C13 C12 120.93(17)
C14 C13 H13A 119.5
C12 C13 H13A 119.5
C13 C14 C15 121.67(17)
C13 C14 H14A 119.2
C15 C14 H14A 119.2
C14 C15 C16 117.12(17)
C14 C15 C18 121.94(17)
C16 C15 C18 120.93(18)
C17 C16 C15 121.31(18)
C17 C16 H16A 119.3
C15 C16 H16A 119.3
C16 C17 C12 121.19(17)
C16 C17 H17A 119.4
C12 C17 H17A 119.4
C15 C18 H18A 109.5
C15 C18 H18B 109.5
H18A C18 H18B 109.5
C15 C18 H18C 109.5
H18A C18 H18C 109.5
H18B C18 H18C 109.5

loop_
_geom_bond_atom_site_label_1
_geom_bond_atom_site_label_2
_geom_bond_distance
O1 N1 1.225(3)
O2 N1 1.223(3)
O3 C10 1.222(3)
N1 C3 1.475(3)
N2 C7 1.300(2)
N2 N3 1.390(2)
N3 C10 1.374(2)
N3 C9 1.479(2)
C1 C2 1.379(3)
C1 C6 1.402(3)
C1 H1A 0.9300
C2 C3 1.390(3)
C2 H2B 0.9300
C3 C4 1.377(3)
C4 C5 1.386(3)
C4 H4A 0.9300
C5 C6 1.405(2)
C5 H5A 0.9300
C6 C7 1.469(2)
C7 C8 1.507(3)
C8 C9 1.546(2)
C8 H8A 0.9700
C8 H8B 0.9700
C9 C12 1.526(2)
C9 H9A 0.9800
C10 C11 1.503(3)
C11 H11A 0.9600
C11 H11B 0.9600
C11 H11C 0.9600
C12 C13 1.389(3)
C12 C17 1.396(3)
C13 C14 1.388(3)
C13 H13A 0.9300
C14 C15 1.392(3)
C14 H14A 0.9300
C15 C16 1.399(3)
C15 C18 1.509(3)
C16 C17 1.382(3)
C16 H16A 0.9300
C17 H17A 0.9300
C18 H18A 0.9600
C18 H18B 0.9600
C18 H18C 0.9600

loop_
_geom_hbond_atom_site_label_D
_geom_hbond_atom_site_label_H
_geom_hbond_atom_site_label_A
_geom_hbond_site_symmetry_A
_geom_hbond_distance_DH
_geom_hbond_distance_HA
_geom_hbond_distance_DA
_geom_hbond_angle_DHA
_geom_hbond_publ_flag
C1 H1A O3 4_555 0.93 2.54 3.419(5) 159 yes
C8 H8A O3 6_555 0.97 2.57 3.357(3) 138 yes
